data_1550305
loop_
_publ_author_name
'Zeng, Chao'
'Yuan, Kang'
'Wang, Nan'
'Peng, Tai'
'Wu, Gang'
'Wang, Suning'

_publ_section_title
;
 The Opposite and Amplifying Effect of B-N Coordination on Photophysical
 Properties of Regioisomers with an Unsymmetrical Backbone
;
_journal_name_full 'Chemical Science'
_journal_paper_doi 10.1039/C8SC04210A
_journal_year 2019
_chemical_formula_sum 'C43 H37 B N2'
_chemical_formula_weight 592.55
_space_group_crystal_system triclinic
_space_group_IT_number 2
_space_group_name_Hall '-P 1'
_space_group_name_H-M_alt 'P -1'
_symmetry_space_group_name_Hall '-P 1'
_symmetry_space_group_name_H-M 'P -1'
_atom_sites_solution_hydrogens geom
_audit_creation_method SHELXL-2014/7
_audit_update_record
;
2018-04-26 deposited with the CCDC.
2018-11-27 downloaded from the CCDC.
;
_cell_angle_alpha 74.441(9)
_cell_angle_beta 87.034(9)
_cell_angle_gamma 75.138(8)
_cell_formula_units_Z 2
_cell_length_a 9.196(3)
_cell_length_b 14.091(4)
_cell_length_c 14.197(4)
_cell_measurement_reflns_used 1244
_cell_measurement_temperature 180(2)
_cell_measurement_theta_max 21.15
_cell_measurement_theta_min 2.71
_cell_volume 1712.7(9)
_computing_cell_refinement 'Bruker SAINT'
_computing_data_collection 'Bruker APEX2'
_computing_data_reduction 'Bruker SAINT'
_computing_molecular_graphics 'Bruker SHELXTL'
_computing_publication_material 'Bruker SHELXTL'
_computing_structure_refinement 'SHELXL-2014/7 (Sheldrick, 2014)'
_computing_structure_solution 'SHELXS-97 (Sheldrick 2008)'
_diffrn_ambient_temperature 180(2)
_diffrn_measured_fraction_theta_full 0.992
_diffrn_measured_fraction_theta_max 0.989
_diffrn_measurement_device_type 'Bruker APEX-II CCD'
_diffrn_measurement_method '\f and \w scans'
_diffrn_radiation_type MoK\a
_diffrn_radiation_wavelength 0.71073
_diffrn_reflns_av_R_equivalents 0.1783
_diffrn_reflns_av_unetI/netI 0.2731
_diffrn_reflns_Laue_measured_fraction_full 0.992
_diffrn_reflns_Laue_measured_fraction_max 0.989
_diffrn_reflns_limit_h_max 11
_diffrn_reflns_limit_h_min -11
_diffrn_reflns_limit_k_max 18
_diffrn_reflns_limit_k_min -18
_diffrn_reflns_limit_l_max 18
_diffrn_reflns_limit_l_min -18
_diffrn_reflns_number 18842
_diffrn_reflns_point_group_measured_fraction_full 0.992
_diffrn_reflns_point_group_measured_fraction_max 0.989
_diffrn_reflns_theta_full 25.242
_diffrn_reflns_theta_max 27.193
_diffrn_reflns_theta_min 2.756
_exptl_absorpt_coefficient_mu 0.066
_exptl_absorpt_correction_T_max 0.998
_exptl_absorpt_correction_T_min 0.988
_exptl_absorpt_correction_type multi-scan
_exptl_crystal_colour orange
_exptl_crystal_density_diffrn 1.149
_exptl_crystal_description Block
_exptl_crystal_F_000 628
_exptl_crystal_size_max 0.190
_exptl_crystal_size_mid 0.080
_exptl_crystal_size_min 0.035
_platon_squeeze_details 'A disordered hexane molecule was removed by Squeeze '
_refine_diff_density_max 0.286
_refine_diff_density_min -0.272
_refine_diff_density_rms 0.068
_refine_ls_extinction_coef 0.0111(19)
_refine_ls_extinction_expression Fc^*^=kFc[1+0.001xFc^2^\l^3^/sin(2\q)]^-1/4^
_refine_ls_extinction_method 'SHELXL-2014/7 (Sheldrick 2014'
_refine_ls_goodness_of_fit_ref 0.912
_refine_ls_hydrogen_treatment constr
_refine_ls_matrix_type full
_refine_ls_number_parameters 422
_refine_ls_number_reflns 7536
_refine_ls_number_restraints 0
_refine_ls_restrained_S_all 0.912
_refine_ls_R_factor_all 0.2364
_refine_ls_R_factor_gt 0.0939
_refine_ls_shift/su_max 0.000
_refine_ls_shift/su_mean 0.000
_refine_ls_structure_factor_coef Fsqd
_refine_ls_weighting_details 'w=1/[\s^2^(Fo^2^)+(0.0680P)^2^] where P=(Fo^2^+2Fc^2^)/3'
_refine_ls_weighting_scheme calc
_refine_ls_wR_factor_gt 0.1719
_refine_ls_wR_factor_ref 0.2128
_reflns_Friedel_coverage 0.000
_reflns_number_gt 2897
_reflns_number_total 7536
_reflns_threshold_expression 'I > 2\s(I)'
_cod_data_source_file c8sc04210a2.cif
_cod_data_source_block b2a-sr
_cod_depositor_comments
;
The following automatic conversions were performed:

'_exptl_absorpt_correction_type' value 'Multi-scan' changed to
'multi-scan' according to
/home/data/users/saulius/crontab/automatic-downloads/rss-feeds/RSC/lib/dictionaries/cif_core.dic
dictionary named 'cif_core.dic' version 2.4.2 from 2011-04-26.

Automatic conversion script
Id: cif_fix_values 4973 2017-02-22 13:04:09Z antanas 
;
_cod_database_code 1550305
_shelx_shelxl_version_number 2014/7
_shelx_space_group_comment
; 
The symmetry employed for this shelxl refinement is uniquely defined 
by the following loop, which should always be used as a source of 
symmetry information in preference to the above space-group names. 
They are only intended as comments. 
;
_shelx_estimated_absorpt_t_min 0.988
_shelx_estimated_absorpt_t_max 0.998

loop_
_space_group_symop_operation_xyz
'x, y, z'
'-x, -y, -z'

loop_
_atom_site_label
_atom_site_type_symbol
_atom_site_fract_x
_atom_site_fract_y
_atom_site_fract_z
_atom_site_U_iso_or_equiv
_atom_site_adp_type
_atom_site_occupancy
_atom_site_site_symmetry_order
_atom_site_calc_flag
_atom_site_refinement_flags_posn
_atom_site_refinement_flags_adp
N1 N 0.5180(3) 0.8194(2) 0.6842(2) 0.0217(8) Uani 1 1 d . .
C1 C 0.4422(4) 0.9035(3) 0.7115(3) 0.0274(10) Uani 1 1 d . .
H1A H 0.4987 0.9429 0.7312 0.033 Uiso 1 1 calc R U
B1 B 0.7114(4) 0.7798(3) 0.6901(3) 0.0241(11) Uani 1 1 d . .
N2 N 0.5517(3) 0.5121(2) 0.6215(2) 0.0279(8) Uani 1 1 d . .
C2 C 0.2879(4) 0.9348(3) 0.7122(3) 0.0313(11) Uani 1 1 d . .
H2A H 0.2399 0.9953 0.7304 0.038 Uiso 1 1 calc R U
C3 C 0.2036(4) 0.8781(3) 0.6864(3) 0.0323(11) Uani 1 1 d . .
H3A H 0.0968 0.8984 0.6860 0.039 Uiso 1 1 calc R U
C4 C 0.2779(4) 0.7911(3) 0.6611(3) 0.0285(10) Uani 1 1 d . .
H4A H 0.2219 0.7500 0.6438 0.034 Uiso 1 1 calc R U
C5 C 0.4349(4) 0.7622(3) 0.6604(3) 0.0224(9) Uani 1 1 d . .
C7 C 0.4637(4) 0.5773(3) 0.6687(3) 0.0262(10) Uani 1 1 d . .
C6 C 0.5069(4) 0.6692(3) 0.6335(3) 0.0248(10) Uani 1 1 d . .
C8 C 0.3839(4) 0.5151(3) 0.7388(3) 0.0288(10) Uani 1 1 d . .
C9 C 0.2856(4) 0.5356(3) 0.8137(3) 0.0334(11) Uani 1 1 d . .
H9A H 0.2589 0.6014 0.8248 0.040 Uiso 1 1 calc R U
C10 C 0.2289(5) 0.4588(4) 0.8703(3) 0.0421(12) Uani 1 1 d . .
H10A H 0.1611 0.4717 0.9208 0.051 Uiso 1 1 calc R U
C12 C 0.3700(5) 0.3383(3) 0.7845(3) 0.0438(12) Uani 1 1 d . .
H12A H 0.3988 0.2713 0.7764 0.053 Uiso 1 1 calc R U
C11 C 0.2690(5) 0.3623(4) 0.8550(3) 0.0489(13) Uani 1 1 d . .
H11A H 0.2254 0.3111 0.8944 0.059 Uiso 1 1 calc R U
C13 C 0.4280(5) 0.4153(3) 0.7260(3) 0.0339(11) Uani 1 1 d . .
C14 C 0.5403(4) 0.4134(3) 0.6507(3) 0.0338(11) Uani 1 1 d . .
C15 C 0.6377(5) 0.3482(3) 0.6061(3) 0.0433(12) Uani 1 1 d . .
H15A H 0.6352 0.2789 0.6198 0.052 Uiso 1 1 calc R U
C18 C 0.6514(4) 0.5548(3) 0.5587(3) 0.0266(10) Uani 1 1 d . .
C17 C 0.7510(4) 0.4853(3) 0.5156(3) 0.0363(12) Uani 1 1 d . .
H17A H 0.8238 0.5067 0.4706 0.044 Uiso 1 1 calc R U
C16 C 0.7417(5) 0.3859(4) 0.5394(3) 0.0463(14) Uani 1 1 d . .
H16A H 0.8091 0.3399 0.5092 0.056 Uiso 1 1 calc R U
C19 C 0.6226(4) 0.6555(3) 0.5653(3) 0.0229(9) Uani 1 1 d . .
C20 C 0.7111(4) 0.7270(3) 0.5208(3) 0.0279(10) Uani 1 1 d . .
C21 C 0.7629(5) 0.7286(3) 0.4262(3) 0.0366(12) Uani 1 1 d . .
H21A H 0.7257 0.6924 0.3893 0.044 Uiso 1 1 calc R U
C22 C 0.8671(5) 0.7820(4) 0.3859(3) 0.0460(13) Uani 1 1 d . .
H22A H 0.9032 0.7813 0.3221 0.055 Uiso 1 1 calc R U
C23 C 0.9192(4) 0.8367(3) 0.4381(3) 0.0387(11) Uani 1 1 d . .
H23A H 0.9915 0.8735 0.4110 0.046 Uiso 1 1 calc R U
C24 C 0.8645(4) 0.8370(3) 0.5305(3) 0.0316(10) Uani 1 1 d . .
H24A H 0.9004 0.8756 0.5653 0.038 Uiso 1 1 calc R U
C25 C 0.7587(4) 0.7835(3) 0.5763(3) 0.0240(9) Uani 1 1 d . .
C26 C 0.7726(4) 0.8631(3) 0.7302(3) 0.0248(9) Uani 1 1 d . .
C27 C 0.8670(4) 0.8353(3) 0.8149(3) 0.0281(10) Uani 1 1 d . .
C28 C 0.9333(5) 0.7275(3) 0.8743(3) 0.0402(12) Uani 1 1 d . .
H28A H 1.0126 0.7268 0.9182 0.060 Uiso 1 1 calc R U
H28B H 0.9761 0.6849 0.8303 0.060 Uiso 1 1 calc R U
H28C H 0.8543 0.7007 0.9130 0.060 Uiso 1 1 calc R U
C29 C 0.9115(4) 0.9086(3) 0.8480(3) 0.0356(11) Uani 1 1 d . .
H29A H 0.9728 0.8866 0.9055 0.043 Uiso 1 1 calc R U
C30 C 0.8715(5) 1.0101(3) 0.8021(3) 0.0375(11) Uani 1 1 d . .
C31 C 0.9198(5) 1.0883(4) 0.8395(4) 0.0621(15) Uani 1 1 d . .
H31A H 0.8846 1.0847 0.9065 0.093 Uiso 1 1 calc R U
H31B H 0.8764 1.1565 0.7973 0.093 Uiso 1 1 calc R U
H31C H 1.0299 1.0745 0.8391 0.093 Uiso 1 1 calc R U
C32 C 0.7857(5) 1.0386(3) 0.7172(3) 0.0403(12) Uani 1 1 d . .
H32A H 0.7580 1.1085 0.6823 0.048 Uiso 1 1 calc R U
C33 C 0.7384(4) 0.9690(3) 0.6808(3) 0.0306(10) Uani 1 1 d . .
C34 C 0.6449(5) 1.0154(3) 0.5859(3) 0.0398(12) Uani 1 1 d . .
H34A H 0.5574 1.0685 0.5955 0.060 Uiso 1 1 calc R U
H34B H 0.6108 0.9622 0.5677 0.060 Uiso 1 1 calc R U
H34C H 0.7067 1.0452 0.5336 0.060 Uiso 1 1 calc R U
C35 C 0.7410(4) 0.6631(3) 0.7603(3) 0.0210(9) Uani 1 1 d . .
C36 C 0.6539(4) 0.6368(3) 0.8440(3) 0.0248(10) Uani 1 1 d . .
C37 C 0.5518(4) 0.7159(3) 0.8878(3) 0.0385(12) Uani 1 1 d . .
H37A H 0.5522 0.6896 0.9591 0.058 Uiso 1 1 calc R U
H37B H 0.4491 0.7314 0.8620 0.058 Uiso 1 1 calc R U
H37C H 0.5877 0.7780 0.8708 0.058 Uiso 1 1 calc R U
C38 C 0.6616(4) 0.5363(3) 0.8917(3) 0.0317(10) Uani 1 1 d . .
H38A H 0.5994 0.5223 0.9466 0.038 Uiso 1 1 calc R U
C39 C 0.7551(4) 0.4550(3) 0.8636(3) 0.0305(10) Uani 1 1 d . .
C40 C 0.7538(5) 0.3459(3) 0.9128(3) 0.0479(13) Uani 1 1 d . .
H40A H 0.8485 0.3004 0.9003 0.072 Uiso 1 1 calc R U
H40B H 0.6695 0.3295 0.8867 0.072 Uiso 1 1 calc R U
H40C H 0.7425 0.3370 0.9835 0.072 Uiso 1 1 calc R U
C41 C 0.8519(4) 0.4799(3) 0.7892(3) 0.0319(11) Uani 1 1 d . .
H41A H 0.9240 0.4265 0.7711 0.038 Uiso 1 1 calc R U
C42 C 0.8485(4) 0.5794(3) 0.7397(3) 0.0225(9) Uani 1 1 d . .
C43 C 0.9755(4) 0.5914(3) 0.6669(3) 0.0301(10) Uani 1 1 d . .
H43A H 1.0606 0.5313 0.6854 0.045 Uiso 1 1 calc R U
H43B H 1.0079 0.6523 0.6677 0.045 Uiso 1 1 calc R U
H43C H 0.9393 0.5984 0.6011 0.045 Uiso 1 1 calc R U

loop_
_atom_site_aniso_label
_atom_site_aniso_U_11
_atom_site_aniso_U_22
_atom_site_aniso_U_33
_atom_site_aniso_U_23
_atom_site_aniso_U_13
_atom_site_aniso_U_12
N1 0.0132(16) 0.0298(19) 0.0240(17) -0.0117(15) 0.0007(14) -0.0038(15)
C1 0.019(2) 0.036(2) 0.031(2) -0.014(2) 0.0020(19) -0.0077(19)
B1 0.011(2) 0.035(3) 0.030(3) -0.017(2) 0.002(2) -0.004(2)
N2 0.0261(19) 0.028(2) 0.0298(19) -0.0117(16) -0.0058(17) -0.0027(17)
C2 0.025(2) 0.034(2) 0.036(2) -0.019(2) 0.004(2) 0.000(2)
C3 0.015(2) 0.046(3) 0.036(2) -0.016(2) -0.0042(19) 0.000(2)
C4 0.015(2) 0.039(3) 0.034(2) -0.016(2) 0.0009(19) -0.0067(19)
C5 0.0147(19) 0.033(2) 0.022(2) -0.0106(19) 0.0015(17) -0.0072(18)
C7 0.020(2) 0.032(2) 0.029(2) -0.015(2) -0.0013(19) -0.004(2)
C6 0.015(2) 0.037(3) 0.026(2) -0.015(2) 0.0000(18) -0.0057(19)
C8 0.025(2) 0.035(3) 0.029(2) -0.011(2) -0.012(2) -0.008(2)
C9 0.025(2) 0.046(3) 0.030(2) -0.011(2) -0.007(2) -0.009(2)
C10 0.038(3) 0.056(3) 0.034(3) -0.004(2) -0.009(2) -0.021(3)
C12 0.055(3) 0.038(3) 0.037(3) -0.006(2) -0.019(3) -0.010(3)
C11 0.056(3) 0.056(3) 0.035(3) 0.007(2) -0.015(3) -0.030(3)
C13 0.036(3) 0.038(3) 0.029(2) -0.007(2) -0.016(2) -0.009(2)
C14 0.032(2) 0.035(3) 0.035(2) -0.012(2) -0.021(2) -0.002(2)
C15 0.045(3) 0.033(3) 0.050(3) -0.017(2) -0.018(3) 0.004(2)
C18 0.016(2) 0.038(3) 0.030(2) -0.014(2) -0.0083(19) -0.007(2)
C17 0.027(2) 0.047(3) 0.034(3) -0.024(2) -0.007(2) 0.007(2)
C16 0.037(3) 0.051(3) 0.049(3) -0.032(3) -0.010(2) 0.014(3)
C19 0.015(2) 0.033(2) 0.022(2) -0.0115(19) -0.0025(18) -0.0040(18)
C20 0.018(2) 0.039(3) 0.024(2) -0.011(2) -0.0058(19) 0.0014(19)
C21 0.029(2) 0.053(3) 0.025(2) -0.016(2) -0.002(2) 0.001(2)
C22 0.042(3) 0.062(3) 0.026(2) -0.010(2) 0.008(2) -0.003(3)
C23 0.022(2) 0.052(3) 0.035(3) -0.005(2) 0.006(2) -0.007(2)
C24 0.021(2) 0.041(3) 0.031(2) -0.008(2) -0.002(2) -0.005(2)
C25 0.0089(18) 0.029(2) 0.029(2) -0.0049(19) -0.0008(18) 0.0016(18)
C26 0.015(2) 0.035(3) 0.027(2) -0.0101(19) 0.0025(18) -0.0087(18)
C27 0.022(2) 0.035(3) 0.033(2) -0.017(2) 0.0051(19) -0.0095(19)
C28 0.032(2) 0.050(3) 0.042(3) -0.020(2) -0.017(2) -0.007(2)
C29 0.023(2) 0.054(3) 0.038(3) -0.020(2) 0.002(2) -0.017(2)
C30 0.029(2) 0.046(3) 0.051(3) -0.028(3) 0.013(2) -0.020(2)
C31 0.058(3) 0.065(4) 0.085(4) -0.042(3) 0.017(3) -0.034(3)
C32 0.037(3) 0.027(3) 0.061(3) -0.017(2) 0.010(3) -0.012(2)
C33 0.023(2) 0.027(3) 0.039(3) -0.008(2) 0.007(2) -0.005(2)
C34 0.038(3) 0.031(3) 0.041(3) 0.001(2) -0.001(2) -0.003(2)
C35 0.0153(19) 0.029(2) 0.023(2) -0.0119(18) -0.0008(17) -0.0076(18)
C36 0.017(2) 0.036(3) 0.020(2) -0.0060(19) -0.0039(18) -0.0055(19)
C37 0.028(2) 0.061(3) 0.024(2) -0.015(2) 0.005(2) -0.005(2)
C38 0.022(2) 0.052(3) 0.022(2) -0.002(2) -0.0045(19) -0.019(2)
C39 0.027(2) 0.033(3) 0.029(2) -0.001(2) -0.011(2) -0.009(2)
C40 0.047(3) 0.041(3) 0.054(3) 0.000(2) -0.013(3) -0.019(2)
C41 0.029(2) 0.034(3) 0.033(2) -0.014(2) -0.006(2) -0.002(2)
C42 0.017(2) 0.027(2) 0.027(2) -0.0088(19) -0.0044(18) -0.0090(18)
C43 0.016(2) 0.043(3) 0.032(2) -0.015(2) 0.0011(18) -0.0027(19)

loop_
_atom_type_symbol
_atom_type_description
_atom_type_scat_dispersion_real
_atom_type_scat_dispersion_imag
_atom_type_scat_source
C C 0.0033 0.0016 'International Tables Vol C Tables 4.2.6.8 and 6.1.1.4'
H H 0.0000 0.0000 'International Tables Vol C Tables 4.2.6.8 and 6.1.1.4'
B B 0.0013 0.0007 'International Tables Vol C Tables 4.2.6.8 and 6.1.1.4'
N N 0.0061 0.0033 'International Tables Vol C Tables 4.2.6.8 and 6.1.1.4'

loop_
_geom_angle_atom_site_label_1
_geom_angle_atom_site_label_2
_geom_angle_atom_site_label_3
_geom_angle
C1 N1 C5 117.1(3)
C1 N1 B1 121.8(3)
C5 N1 B1 120.9(3)
N1 C1 C2 123.4(4)
C35 B1 C25 112.5(3)
C35 B1 C26 117.7(3)
C25 B1 C26 111.8(3)
C35 B1 N1 102.4(3)
C25 B1 N1 103.7(3)
C26 B1 N1 107.2(3)
C7 N2 C14 116.2(4)
C7 N2 C18 113.1(3)
C14 N2 C18 130.2(3)
C3 C2 C1 119.6(3)
C4 C3 C2 118.1(3)
C3 C4 C5 120.8(4)
N1 C5 C4 121.0(3)
N1 C5 C6 120.8(3)
C4 C5 C6 118.2(3)
N2 C7 C6 105.2(3)
N2 C7 C8 104.3(3)
C6 C7 C8 149.8(3)
C7 C6 C19 108.6(3)
C7 C6 C5 123.9(3)
C19 C6 C5 127.4(4)
C9 C8 C13 120.1(4)
C9 C8 C7 132.1(4)
C13 C8 C7 107.7(3)
C10 C9 C8 118.5(4)
C9 C10 C11 121.0(4)
C11 C12 C13 117.8(4)
C12 C11 C10 122.1(5)
C12 C13 C8 120.5(4)
C12 C13 C14 131.0(4)
C8 C13 C14 108.4(4)
N2 C14 C15 114.6(4)
N2 C14 C13 103.4(3)
C15 C14 C13 141.9(5)
C14 C15 C16 118.9(4)
N2 C18 C19 105.4(3)
N2 C18 C17 113.4(4)
C19 C18 C17 141.1(4)
C16 C17 C18 119.1(4)
C17 C16 C15 123.7(4)
C18 C19 C6 107.7(3)
C18 C19 C20 125.5(3)
C6 C19 C20 126.3(3)
C21 C20 C25 121.2(4)
C21 C20 C19 117.9(4)
C25 C20 C19 120.4(3)
C22 C21 C20 120.8(4)
C21 C22 C23 120.0(4)
C22 C23 C24 118.9(4)
C23 C24 C25 124.0(4)
C24 C25 C20 115.1(3)
C24 C25 B1 120.6(3)
C20 C25 B1 124.0(4)
C27 C26 C33 114.2(4)
C27 C26 B1 123.3(3)
C33 C26 B1 122.5(3)
C29 C27 C26 121.3(4)
C29 C27 C28 113.6(4)
C26 C27 C28 125.0(3)
C30 C29 C27 123.4(4)
C29 C30 C32 116.4(4)
C29 C30 C31 122.6(4)
C32 C30 C31 120.9(4)
C30 C32 C33 122.6(4)
C32 C33 C26 121.9(4)
C32 C33 C34 114.7(4)
C26 C33 C34 123.3(4)
C36 C35 C42 114.3(3)
C36 C35 B1 122.2(3)
C42 C35 B1 123.3(3)
C38 C36 C35 121.2(3)
C38 C36 C37 116.4(4)
C35 C36 C37 122.4(4)
C36 C38 C39 123.4(4)
C41 C39 C38 115.5(4)
C41 C39 C40 122.1(4)
C38 C39 C40 122.3(4)
C39 C41 C42 122.8(4)
C41 C42 C35 121.9(4)
C41 C42 C43 114.7(3)
C35 C42 C43 123.2(4)

loop_
_geom_bond_atom_site_label_1
_geom_bond_atom_site_label_2
_geom_bond_distance
N1 C1 1.355(4)
N1 C5 1.355(4)
N1 B1 1.721(5)
C1 C2 1.374(5)
B1 C35 1.640(6)
B1 C25 1.642(6)
B1 C26 1.659(6)
N2 C7 1.357(4)
N2 C14 1.369(5)
N2 C18 1.382(5)
C2 C3 1.370(5)
C3 C4 1.370(5)
C4 C5 1.397(5)
C5 C6 1.449(5)
C7 C6 1.408(5)
C7 C8 1.443(6)
C6 C19 1.412(5)
C8 C9 1.401(5)
C8 C13 1.419(5)
C9 C10 1.366(6)
C10 C11 1.387(6)
C12 C11 1.380(6)
C12 C13 1.385(6)
C13 C14 1.448(6)
C14 C15 1.371(5)
C15 C16 1.411(6)
C18 C19 1.402(5)
C18 C17 1.406(5)
C17 C16 1.374(6)
C19 C20 1.450(5)
C20 C21 1.398(5)
C20 C25 1.413(5)
C21 C22 1.376(6)
C22 C23 1.380(6)
C23 C24 1.381(5)
C24 C25 1.409(5)
C26 C27 1.425(5)
C26 C33 1.428(5)
C27 C29 1.397(5)
C27 C28 1.511(5)
C29 C30 1.364(6)
C30 C32 1.383(6)
C30 C31 1.511(6)
C32 C33 1.390(5)
C33 C34 1.530(5)
C35 C36 1.418(5)
C35 C42 1.418(5)
C36 C38 1.381(5)
C36 C37 1.512(5)
C38 C39 1.384(5)
C39 C41 1.377(5)
C39 C40 1.512(6)
C41 C42 1.382(5)
C42 C43 1.531(5)

loop_
_platon_squeeze_void_nr
_platon_squeeze_void_average_x
_platon_squeeze_void_average_y
_platon_squeeze_void_average_z
_platon_squeeze_void_volume
_platon_squeeze_void_count_electrons
_platon_squeeze_void_content
1 0.500 0.000 1.000 187 33 ' '
